data_7231636
loop_
_publ_author_name
'Wang, Fu-Rong'
'Li, Zi-Yan'
'Wei, Dong-Hui'
'Niu, Yun-Yin'
'Hou, Hong-Wei'
'Wu, Ben-Lai'

_publ_section_title
;
 The conformational behavior of multivalent tris(imidazolium)cyclophanes
 in the hybrids with metal (pseudo)halides or polyoxometalates
;
_journal_issue 44
_journal_name_full CrystEngComm
_journal_page_first 7184
_journal_paper_doi 10.1039/C8CE01372A
_journal_volume 20
_journal_year 2018
_chemical_formula_moiety 'C30 H33 N6, 3(I), 3(H2 O)'
_chemical_formula_sum 'C30 H39 I3 N6 O3'
_chemical_formula_weight 912.37
_space_group_crystal_system monoclinic
_space_group_IT_number 4
_space_group_name_Hall 'P 2yb'
_space_group_name_H-M_alt 'P 1 21 1'
_symmetry_space_group_name_Hall 'P 2yb'
_symmetry_space_group_name_H-M 'P 1 21 1'
_atom_sites_solution_hydrogens mixed
_atom_sites_solution_primary heavy
_audit_creation_date 2017-10-25
_audit_creation_method
;
Olex2 1.2
(compiled 2017.08.10 svn.r3458 for OlexSys, GUI svn.r5381)
;
_audit_update_record
;
2018-07-04 deposited with the CCDC.
2018-10-12 downloaded from the CCDC.
;
_cell_angle_alpha 90
_cell_angle_beta 111.852(5)
_cell_angle_gamma 90
_cell_formula_units_Z 2
_cell_length_a 8.7246(3)
_cell_length_b 18.8111(5)
_cell_length_c 11.1783(4)
_cell_measurement_reflns_used 2696
_cell_measurement_temperature 293(2)
_cell_measurement_theta_max 24.4080
_cell_measurement_theta_min 3.8760
_cell_volume 1702.76(11)
_computing_cell_refinement
;
CrysAlisPro, Agilent Technologies,
Version 1.171.37.35 (release 13-08-2014 CrysAlis171 .NET)
(compiled Aug 13 2014,18:06:01)
;
_computing_data_collection
;
CrysAlisPro, Agilent Technologies,
Version 1.171.37.35 (release 13-08-2014 CrysAlis171 .NET)
(compiled Aug 13 2014,18:06:01)
;
_computing_data_reduction
;
CrysAlisPro, Agilent Technologies,
Version 1.171.37.35 (release 13-08-2014 CrysAlis171 .NET)
(compiled Aug 13 2014,18:06:01)
;
_computing_molecular_graphics 'Olex2 (Dolomanov et al., 2009)'
_computing_publication_material 'Olex2 (Dolomanov et al., 2009)'
_computing_structure_refinement 'ShelXL (Sheldrick, 2015)'
_computing_structure_solution 'ShelXS (Sheldrick, 2008)'
_diffrn_ambient_temperature 293(2)
_diffrn_detector 'CCD plate'
_diffrn_detector_area_resol_mean 16.2312
_diffrn_detector_type Eos
_diffrn_measured_fraction_theta_full 0.997
_diffrn_measured_fraction_theta_max 0.997
_diffrn_measurement_details
;
#__ type_ start__ end____ width___ exp.time_
  1 omega   35.00   73.00   0.5000    4.5000
omega____ theta____ kappa____ phi______ frames
    -       17.9098  178.0000 -120.0000 76

#__ type_ start__ end____ width___ exp.time_
  2 omega  -34.00   64.00   0.5000    4.5000
omega____ theta____ kappa____ phi______ frames
    -       17.9098    0.0000  -30.0000 196

#__ type_ start__ end____ width___ exp.time_
  3 omega  -47.00   24.00   0.5000    4.5000
omega____ theta____ kappa____ phi______ frames
    -       17.9098  -37.0000  -60.0000 142
;
_diffrn_measurement_device 'four-circle diffractometer'
_diffrn_measurement_device_type 'Xcalibur, Eos, Gemini'
_diffrn_measurement_method '\w scans'
_diffrn_orient_matrix_UB_11 0.0470885000
_diffrn_orient_matrix_UB_12 0.0236262000
_diffrn_orient_matrix_UB_13 -0.0221112000
_diffrn_orient_matrix_UB_21 -0.0560818000
_diffrn_orient_matrix_UB_22 -0.0049800000
_diffrn_orient_matrix_UB_23 -0.0643314000
_diffrn_orient_matrix_UB_31 -0.0480443000
_diffrn_orient_matrix_UB_32 0.0289640000
_diffrn_orient_matrix_UB_33 0.0069722000
_diffrn_radiation_monochromator graphite
_diffrn_radiation_probe x-ray
_diffrn_radiation_type MoK\a
_diffrn_radiation_wavelength 0.71073
_diffrn_reflns_av_R_equivalents 0.0318
_diffrn_reflns_av_unetI/netI 0.0700
_diffrn_reflns_Laue_measured_fraction_full 0.997
_diffrn_reflns_Laue_measured_fraction_max 0.997
_diffrn_reflns_limit_h_max 10
_diffrn_reflns_limit_h_min -10
_diffrn_reflns_limit_k_max 23
_diffrn_reflns_limit_k_min -13
_diffrn_reflns_limit_l_max 11
_diffrn_reflns_limit_l_min -13
_diffrn_reflns_number 7242
_diffrn_reflns_point_group_measured_fraction_full 0.772
_diffrn_reflns_point_group_measured_fraction_max 0.761
_diffrn_reflns_theta_full 25.242
_diffrn_reflns_theta_max 26.367
_diffrn_reflns_theta_min 3.347
_diffrn_source 'Enhance (Mo) X-ray Source'
_exptl_absorpt_coefficient_mu 2.792
_exptl_absorpt_correction_T_max 1.00000
_exptl_absorpt_correction_T_min 0.91915
_exptl_absorpt_correction_type multi-scan
_exptl_absorpt_process_details
;
CrysAlisPro, Agilent Technologies,
Version 1.171.37.35 (release 13-08-2014 CrysAlis171 .NET)
(compiled Aug 13 2014,18:06:01)
Empirical absorption correction using spherical harmonics,
 implemented in SCALE3 ABSPACK scaling algorithm.
;
_exptl_crystal_colour yellow
_exptl_crystal_colour_primary yellow
_exptl_crystal_density_diffrn 1.779
_exptl_crystal_description prism
_exptl_crystal_F_000 888
_exptl_crystal_size_max 0.13
_exptl_crystal_size_mid 0.12
_exptl_crystal_size_min 0.1
_refine_diff_density_max 0.507
_refine_diff_density_min -0.602
_refine_diff_density_rms 0.109
_refine_ls_abs_structure_details
;
 Flack x determined using 1096 quotients [(I+)-(I-)]/[(I+)+(I-)]
 (Parsons, Flack and Wagner, Acta Cryst. B69 (2013) 249-259).
;
_refine_ls_abs_structure_Flack -0.05(3)
_refine_ls_extinction_method none
_refine_ls_goodness_of_fit_ref 1.000
_refine_ls_hydrogen_treatment mixed
_refine_ls_matrix_type full
_refine_ls_number_parameters 394
_refine_ls_number_reflns 5278
_refine_ls_number_restraints 10
_refine_ls_restrained_S_all 1.001
_refine_ls_R_factor_all 0.0583
_refine_ls_R_factor_gt 0.0426
_refine_ls_shift/su_max 0.000
_refine_ls_shift/su_mean 0.000
_refine_ls_structure_factor_coef Fsqd
_refine_ls_weighting_details 'w=1/[\s^2^(Fo^2^)+(0.0103P)^2^] where P=(Fo^2^+2Fc^2^)/3'
_refine_ls_weighting_scheme calc
_refine_ls_wR_factor_gt 0.0637
_refine_ls_wR_factor_ref 0.0713
_reflns_Friedel_coverage 0.479
_reflns_Friedel_fraction_full 0.532
_reflns_Friedel_fraction_max 0.509
_reflns_number_gt 4280
_reflns_number_total 5278
_reflns_threshold_expression 'I > 2\s(I)'
_cod_data_source_file c8ce01372a2.cif
_cod_data_source_block nyy2017102304
_cod_depositor_comments 'Adding full bibliography for 7231632--7231641.cif.'
_cod_database_code 7231636
_shelx_shelxl_version_number 2014/7
_chemical_oxdiff_formula C20H20N1O5I2Ag1
_shelx_space_group_comment
;
The symmetry employed for this shelxl refinement is uniquely defined
by the following loop, which should always be used as a source of
symmetry information in preference to the above space-group names.
They are only intended as comments.
;
_shelx_estimated_absorpt_t_max 0.768
_shelx_estimated_absorpt_t_min 0.713
_reflns_odcompleteness_completeness 99.69
_reflns_odcompleteness_iscentric 1
_reflns_odcompleteness_theta 26.32
_olex2_refinement_description
;
1. Fixed Uiso
 At 1.2 times of:
  All C(H) groups, All C(H,H) groups
 At 1.5 times of:
  All C(H,H,H) groups
2. Restrained distances
 H3B-O3
 0.9 with sigma of 0.02
 H3A-O3
 0.9 with sigma of 0.02
 O2-H2A
 0.9 with sigma of 0.02
 O2-H2B
 0.9 with sigma of 0.02
 O1-H1A
 0.9 with sigma of 0.02
 O1-H1B
 0.9 with sigma of 0.02
 H3A-H3B
 1.38 with sigma of 0.04
 H2A-H2B
 1.38 with sigma of 0.04
 H1B-H1A
 1.38 with sigma of 0.04
3.a Riding coordinates:
 O1(H1A,H1B), O3(H3A,H3B)
3.b Secondary CH2 refined with riding coordinates:
 C16(H16A,H16B), C17(H17A,H17B), C18(H18A,H18B), C26(H26A,H26B), C28(H28A,
 H28B), C30(H30A,H30B)
3.c Aromatic/amide H refined with riding coordinates:
 C1(H1), C2(H2), C3(H3), C4(H4), C5(H5), C6(H6), C7(H7), C8(H8), C9(H9),
 C11(H11), C13(H13), C15(H15)
3.d Idealised Me refined as rotating group:
 C27(H27A,H27B,H27C), C29(H29A,H29B,H29C), C31(H31A,H31B,H31C)
;
_olex2_submission_special_instructions 'No special instructions were received'

loop_
_space_group_symop_operation_xyz
'x, y, z'
'-x, y+1/2, -z'

loop_
_atom_site_label
_atom_site_type_symbol
_atom_site_fract_x
_atom_site_fract_y
_atom_site_fract_z
_atom_site_U_iso_or_equiv
_atom_site_adp_type
_atom_site_occupancy
_atom_site_site_symmetry_order
_atom_site_calc_flag
_atom_site_refinement_flags_posn
C1 C -0.0359(14) 0.4221(5) 0.2045(10) 0.049(3) Uani 1 1 d .
H1 H -0.1137 0.3858 0.1810 0.059 Uiso 1 1 calc R
C2 C 0.1123(14) 0.4220(5) 0.1952(11) 0.051(3) Uani 1 1 d .
H2 H 0.1582 0.3844 0.1660 0.061 Uiso 1 1 calc R
C3 C 0.0846(12) 0.5247(5) 0.2724(9) 0.036(2) Uani 1 1 d .
H3 H 0.1051 0.5709 0.3044 0.043 Uiso 1 1 calc R
C4 C 0.1022(16) 0.8712(6) 0.1611(12) 0.055(3) Uani 1 1 d .
H4 H 0.1560 0.9098 0.1422 0.065 Uiso 1 1 calc R
C5 C -0.0441(17) 0.8724(6) 0.1772(12) 0.060(3) Uani 1 1 d .
H5 H -0.1115 0.9119 0.1689 0.072 Uiso 1 1 calc R
C6 C 0.0454(13) 0.7637(6) 0.2061(10) 0.043(3) Uani 1 1 d .
H6 H 0.0520 0.7151 0.2221 0.052 Uiso 1 1 calc R
C7 C 0.4898(14) 0.6180(5) 0.7770(9) 0.042(3) Uani 1 1 d .
H7 H 0.5869 0.5962 0.8304 0.051 Uiso 1 1 calc R
C8 C 0.3445(12) 0.6181(5) 0.7925(9) 0.038(2) Uani 1 1 d .
H8 H 0.3227 0.5962 0.8591 0.046 Uiso 1 1 calc R
C9 C 0.3131(11) 0.6796(6) 0.6187(9) 0.039(3) Uani 1 1 d .
H9 H 0.2675 0.7077 0.5455 0.047 Uiso 1 1 calc R
C10 C 0.3881(11) 0.5828(5) 0.2800(10) 0.035(2) Uani 1 1 d .
C11 C 0.4773(11) 0.5940(5) 0.4124(9) 0.037(3) Uani 1 1 d .
H11 H 0.5146 0.5550 0.4668 0.045 Uiso 1 1 calc R
C12 C 0.5107(11) 0.6622(5) 0.4633(9) 0.033(2) Uani 1 1 d .
C13 C 0.4604(12) 0.7195(5) 0.3831(9) 0.036(2) Uani 1 1 d .
H13 H 0.4840 0.7651 0.4169 0.043 Uiso 1 1 calc R
C14 C 0.3732(12) 0.7103(5) 0.2500(9) 0.032(2) Uani 1 1 d .
C15 C 0.3394(12) 0.6422(5) 0.2012(10) 0.036(2) Uani 1 1 d .
H15 H 0.2824 0.6359 0.1132 0.043 Uiso 1 1 calc R
C16 C 0.3441(12) 0.5088(5) 0.2279(12) 0.044(3) Uani 1 1 d .
H16A H 0.3354 0.5074 0.1388 0.053 Uiso 1 1 calc R
H16B H 0.4308 0.4761 0.2770 0.053 Uiso 1 1 calc R
C17 C 0.5900(11) 0.6720(6) 0.6073(9) 0.046(3) Uani 1 1 d .
H17A H 0.6844 0.6406 0.6422 0.056 Uiso 1 1 calc R
H17B H 0.6286 0.7206 0.6267 0.056 Uiso 1 1 calc R
C18 C 0.3068(13) 0.7738(5) 0.1642(10) 0.043(3) Uani 1 1 d .
H18A H 0.3902 0.8108 0.1863 0.052 Uiso 1 1 calc R
H18B H 0.2819 0.7603 0.0751 0.052 Uiso 1 1 calc R
C19 C -0.1676(11) 0.5862(5) 0.3399(9) 0.037(2) Uani 1 1 d .
C20 C -0.2156(11) 0.6480(6) 0.2617(9) 0.034(2) Uani 1 1 d .
C21 C -0.1803(12) 0.7156(6) 0.3172(9) 0.035(2) Uani 1 1 d .
C22 C -0.0928(11) 0.7235(6) 0.4523(10) 0.038(2) Uani 1 1 d .
C23 C -0.0442(11) 0.6605(6) 0.5277(9) 0.034(2) Uani 1 1 d .
C24 C -0.0827(11) 0.5937(6) 0.4732(10) 0.039(3) Uani 1 1 d .
C26 C -0.1977(12) 0.5142(5) 0.2791(11) 0.045(3) Uani 1 1 d .
H26A H -0.2253 0.4813 0.3349 0.054 Uiso 1 1 calc R
H26B H -0.2910 0.5165 0.1977 0.054 Uiso 1 1 calc R
C27 C -0.3063(13) 0.6391(6) 0.1173(10) 0.053(3) Uani 1 1 d .
H27A H -0.2546 0.6022 0.0864 0.079 Uiso 1 1 calc GR
H27B H -0.3023 0.6830 0.0746 0.079 Uiso 1 1 calc GR
H27C H -0.4193 0.6266 0.0998 0.079 Uiso 1 1 calc GR
C28 C -0.2222(12) 0.7813(6) 0.2343(10) 0.047(3) Uani 1 1 d .
H28A H -0.3125 0.7712 0.1537 0.057 Uiso 1 1 calc R
H28B H -0.2570 0.8188 0.2781 0.057 Uiso 1 1 calc R
C29 C -0.0507(14) 0.7968(5) 0.5094(11) 0.057(3) Uani 1 1 d .
H29A H -0.1468 0.8179 0.5172 0.085 Uiso 1 1 calc GR
H29B H -0.0142 0.8257 0.4544 0.085 Uiso 1 1 calc GR
H29C H 0.0356 0.7935 0.5931 0.085 Uiso 1 1 calc GR
C30 C 0.0627(11) 0.6682(5) 0.6719(9) 0.037(2) Uani 1 1 d .
H30A H 0.0498 0.7156 0.7009 0.044 Uiso 1 1 calc R
H30B H 0.0264 0.6343 0.7212 0.044 Uiso 1 1 calc R
C31 C -0.0278(15) 0.5282(6) 0.5583(11) 0.053(3) Uani 1 1 d .
H31A H 0.0904 0.5246 0.5901 0.080 Uiso 1 1 calc GR
H31B H -0.0758 0.4865 0.5090 0.080 Uiso 1 1 calc GR
H31C H -0.0634 0.5321 0.6297 0.080 Uiso 1 1 calc GR
I3 I 0.52042(10) 0.32026(4) 0.13691(7) 0.0603(2) Uani 1 1 d .
N1 N -0.0502(10) 0.4873(4) 0.2563(8) 0.0330(19) Uani 1 1 d .
N2 N 0.1845(10) 0.4861(4) 0.2357(8) 0.036(2) Uani 1 1 d .
N3 N 0.1561(10) 0.8017(4) 0.1779(7) 0.037(2) Uani 1 1 d .
N4 N -0.0743(10) 0.8051(4) 0.2077(8) 0.039(2) Uani 1 1 d .
N5 N 0.4674(9) 0.6559(4) 0.6678(7) 0.0336(19) Uani 1 1 d .
N6 N 0.2346(9) 0.6557(4) 0.6938(7) 0.0314(19) Uani 1 1 d .
O2 O 0.6995(15) 0.3619(7) 0.4743(12) 0.123(4) Uani 1 1 d D
H2A H 0.68(2) 0.34(5) 0.40(4) 1.3(10) Uiso 1 1 d D
H2B H 0.594(7) 0.374(7) 0.463(13) 0.08(5) Uiso 1 1 d D
O1 O 0.4731(16) 0.4768(5) 0.9551(11) 0.133(5) Uani 1 1 d D
H1A H 0.5042 0.4688 0.8870 0.09(5) Uiso 1 1 d DR
H1B H 0.4582 0.4338 0.9837 0.10(5) Uiso 1 1 d DR
O3 O 0.8897(13) 0.7530(5) 0.8851(10) 0.089(3) Uani 1 1 d D
H3A H 0.8208 0.7707 0.9197 0.11(6) Uiso 1 1 d DR
H3B H 0.8468 0.7057 0.8813 0.8(5) Uiso 1 1 d DR
I1 I 0.95916(8) 0.56659(3) 0.92522(6) 0.04370(18) Uani 1 1 d .
I2 I 0.42834(10) 0.43384(4) 0.61831(8) 0.0596(2) Uani 1 1 d .

loop_
_atom_site_aniso_label
_atom_site_aniso_U_11
_atom_site_aniso_U_22
_atom_site_aniso_U_33
_atom_site_aniso_U_23
_atom_site_aniso_U_13
_atom_site_aniso_U_12
C1 0.055(8) 0.031(6) 0.059(8) -0.014(5) 0.017(6) -0.016(6)
C2 0.060(8) 0.027(6) 0.070(8) -0.011(6) 0.029(7) -0.001(6)
C3 0.047(7) 0.023(5) 0.040(6) -0.010(4) 0.018(5) -0.005(5)
C4 0.065(9) 0.034(7) 0.058(8) 0.007(6) 0.015(7) -0.003(6)
C5 0.071(10) 0.030(7) 0.074(9) -0.003(6) 0.020(8) 0.008(6)
C6 0.050(7) 0.036(6) 0.048(7) 0.010(5) 0.022(6) 0.011(6)
C7 0.055(7) 0.040(6) 0.028(6) 0.006(5) 0.009(5) 0.010(6)
C8 0.038(6) 0.048(6) 0.026(5) 0.008(5) 0.008(5) 0.004(5)
C9 0.029(6) 0.059(7) 0.026(5) 0.009(5) 0.005(4) -0.005(5)
C10 0.030(5) 0.036(6) 0.046(6) -0.008(5) 0.024(5) -0.004(5)
C11 0.023(5) 0.049(7) 0.042(6) 0.012(5) 0.014(5) 0.006(5)
C12 0.017(5) 0.042(6) 0.040(6) -0.003(5) 0.010(4) -0.002(5)
C13 0.035(6) 0.038(6) 0.042(6) -0.014(5) 0.021(5) -0.013(5)
C14 0.035(6) 0.032(5) 0.036(6) 0.002(5) 0.023(5) -0.005(5)
C15 0.031(6) 0.047(7) 0.035(6) 0.003(5) 0.017(5) 0.005(5)
C16 0.039(7) 0.031(6) 0.068(8) -0.005(5) 0.027(6) 0.010(5)
C17 0.026(6) 0.071(8) 0.033(6) -0.001(6) 0.000(5) -0.009(6)
C18 0.048(7) 0.045(7) 0.046(7) 0.010(5) 0.029(6) 0.003(5)
C19 0.023(5) 0.055(7) 0.037(6) -0.006(5) 0.018(4) -0.011(5)
C20 0.026(5) 0.055(7) 0.028(6) -0.001(5) 0.018(5) 0.001(5)
C21 0.026(5) 0.051(7) 0.032(6) 0.003(5) 0.013(5) 0.011(5)
C22 0.021(5) 0.060(7) 0.033(6) 0.003(5) 0.010(5) 0.005(5)
C23 0.019(5) 0.056(7) 0.028(5) 0.007(5) 0.009(4) 0.010(5)
C24 0.025(5) 0.053(7) 0.044(6) 0.004(5) 0.018(5) -0.001(5)
C26 0.030(6) 0.052(7) 0.056(8) -0.006(6) 0.018(6) -0.007(6)
C27 0.057(8) 0.072(8) 0.035(7) 0.001(6) 0.024(6) 0.005(7)
C28 0.037(6) 0.063(8) 0.040(7) 0.003(6) 0.012(5) 0.018(6)
C29 0.068(9) 0.046(7) 0.048(7) -0.005(6) 0.012(6) 0.002(6)
C30 0.033(6) 0.050(7) 0.029(6) 0.004(5) 0.014(5) 0.008(5)
C31 0.056(8) 0.053(7) 0.047(7) -0.005(6) 0.014(6) 0.003(6)
I3 0.0787(6) 0.0436(4) 0.0558(5) 0.0037(4) 0.0218(4) -0.0022(4)
N1 0.027(5) 0.035(5) 0.034(5) -0.004(4) 0.008(4) -0.009(4)
N2 0.042(5) 0.024(4) 0.045(6) -0.003(4) 0.020(4) 0.002(4)
N3 0.042(5) 0.029(5) 0.039(5) 0.009(4) 0.014(4) 0.003(4)
N4 0.036(5) 0.039(6) 0.039(5) 0.004(4) 0.010(4) 0.004(4)
N5 0.022(4) 0.049(5) 0.026(4) -0.003(4) 0.004(4) -0.002(4)
N6 0.026(4) 0.035(5) 0.032(5) 0.002(4) 0.010(4) -0.001(4)
O2 0.090(10) 0.168(12) 0.115(10) -0.027(8) 0.044(8) 0.012(9)
O1 0.259(16) 0.070(7) 0.111(10) 0.042(7) 0.116(11) 0.032(8)
O3 0.106(8) 0.051(6) 0.111(9) 0.000(5) 0.043(7) -0.003(6)
I1 0.0482(4) 0.0450(4) 0.0388(4) 0.0053(3) 0.0173(3) 0.0034(4)
I2 0.0717(6) 0.0411(4) 0.0677(6) 0.0086(4) 0.0280(4) 0.0001(4)

loop_
_atom_type_symbol
_atom_type_description
_atom_type_scat_dispersion_real
_atom_type_scat_dispersion_imag
_atom_type_scat_source
C C 0.0033 0.0016 'International Tables Vol C Tables 4.2.6.8 and 6.1.1.4'
H H 0.0000 0.0000 'International Tables Vol C Tables 4.2.6.8 and 6.1.1.4'
I I -0.4742 1.8119 'International Tables Vol C Tables 4.2.6.8 and 6.1.1.4'
N N 0.0061 0.0033 'International Tables Vol C Tables 4.2.6.8 and 6.1.1.4'
O O 0.0106 0.0060 'International Tables Vol C Tables 4.2.6.8 and 6.1.1.4'

loop_
_geom_angle_atom_site_label_1
_geom_angle_atom_site_label_2
_geom_angle_atom_site_label_3
_geom_angle
C2 C1 H1 127.0
C2 C1 N1 106.0(9)
N1 C1 H1 127.0
C1 C2 H2 125.8
C1 C2 N2 108.4(9)
N2 C2 H2 125.8
N1 C3 H3 125.6
N2 C3 H3 125.6
N2 C3 N1 108.8(8)
C5 C4 H4 126.6
C5 C4 N3 106.8(10)
N3 C4 H4 126.6
C4 C5 H5 126.4
C4 C5 N4 107.2(10)
N4 C5 H5 126.4
N3 C6 H6 125.1
N4 C6 H6 125.1
N4 C6 N3 109.7(9)
C8 C7 H7 126.7
C8 C7 N5 106.7(9)
N5 C7 H7 126.7
C7 C8 H8 125.9
C7 C8 N6 108.1(9)
N6 C8 H8 125.9
N5 C9 H9 126.2
N5 C9 N6 107.7(8)
N6 C9 H9 126.2
C11 C10 C16 120.5(9)
C15 C10 C11 117.7(9)
C15 C10 C16 121.8(9)
C10 C11 H11 119.4
C12 C11 C10 121.2(9)
C12 C11 H11 119.4
C11 C12 C17 119.6(10)
C13 C12 C11 119.5(9)
C13 C12 C17 120.7(9)
C12 C13 H13 119.6
C12 C13 C14 120.9(9)
C14 C13 H13 119.6
C13 C14 C18 120.3(9)
C15 C14 C13 118.9(9)
C15 C14 C18 120.6(9)
C10 C15 H15 119.1
C14 C15 C10 121.8(9)
C14 C15 H15 119.1
C10 C16 H16A 109.5
C10 C16 H16B 109.5
H16A C16 H16B 108.1
N2 C16 C10 110.6(7)
N2 C16 H16A 109.5
N2 C16 H16B 109.5
C12 C17 H17A 109.7
C12 C17 H17B 109.7
H17A C17 H17B 108.2
N5 C17 C12 109.7(7)
N5 C17 H17A 109.7
N5 C17 H17B 109.7
C14 C18 H18A 109.4
C14 C18 H18B 109.4
H18A C18 H18B 108.0
N3 C18 C14 111.2(7)
N3 C18 H18A 109.4
N3 C18 H18B 109.4
C20 C19 C26 120.1(9)
C24 C19 C20 119.3(9)
C24 C19 C26 120.5(9)
C19 C20 C27 118.8(9)
C21 C20 C19 120.4(9)
C21 C20 C27 120.8(9)
C20 C21 C22 120.5(9)
C20 C21 C28 120.7(9)
C22 C21 C28 118.6(9)
C21 C22 C29 119.7(9)
C23 C22 C21 117.7(9)
C23 C22 C29 122.6(9)
C22 C23 C30 118.2(9)
C24 C23 C22 121.7(9)
C24 C23 C30 119.9(9)
C19 C24 C31 120.2(9)
C23 C24 C19 120.3(9)
C23 C24 C31 119.5(9)
C19 C26 H26A 109.3
C19 C26 H26B 109.3
H26A C26 H26B 108.0
N1 C26 C19 111.7(8)
N1 C26 H26A 109.3
N1 C26 H26B 109.3
C20 C27 H27A 109.5
C20 C27 H27B 109.5
C20 C27 H27C 109.5
H27A C27 H27B 109.5
H27A C27 H27C 109.5
H27B C27 H27C 109.5
C21 C28 H28A 109.7
C21 C28 H28B 109.7
H28A C28 H28B 108.2
N4 C28 C21 109.8(8)
N4 C28 H28A 109.7
N4 C28 H28B 109.7
C22 C29 H29A 109.5
C22 C29 H29B 109.5
C22 C29 H29C 109.5
H29A C29 H29B 109.5
H29A C29 H29C 109.5
H29B C29 H29C 109.5
C23 C30 H30A 109.6
C23 C30 H30B 109.6
H30A C30 H30B 108.1
N6 C30 C23 110.4(7)
N6 C30 H30A 109.6
N6 C30 H30B 109.6
C24 C31 H31A 109.5
C24 C31 H31B 109.5
C24 C31 H31C 109.5
H31A C31 H31B 109.5
H31A C31 H31C 109.5
H31B C31 H31C 109.5
C1 N1 C26 126.3(8)
C3 N1 C1 108.4(8)
C3 N1 C26 125.1(8)
C2 N2 C16 124.3(8)
C3 N2 C2 108.4(8)
C3 N2 C16 127.1(8)
C4 N3 C18 126.4(9)
C6 N3 C4 107.5(9)
C6 N3 C18 126.0(8)
C5 N4 C28 126.1(9)
C6 N4 C5 108.7(9)
C6 N4 C28 125.2(9)
C7 N5 C17 128.5(8)
C9 N5 C7 109.4(8)
C9 N5 C17 122.1(8)
C8 N6 C30 126.5(8)
C9 N6 C8 108.2(8)
C9 N6 C30 125.3(8)
H2A O2 H2B 99(6)
H1A O1 H1B 106.1
H3A O3 H3B 92.9

loop_
_geom_bond_atom_site_label_1
_geom_bond_atom_site_label_2
_geom_bond_distance
C1 H1 0.9300
C1 C2 1.335(13)
C1 N1 1.380(12)
C2 H2 0.9300
C2 N2 1.358(12)
C3 H3 0.9300
C3 N1 1.325(11)
C3 N2 1.313(11)
C4 H4 0.9300
C4 C5 1.355(16)
C4 N3 1.379(12)
C5 H5 0.9300
C5 N4 1.363(13)
C6 H6 0.9300
C6 N3 1.330(12)
C6 N4 1.308(12)
C7 H7 0.9300
C7 C8 1.341(13)
C7 N5 1.364(11)
C8 H8 0.9300
C8 N6 1.360(11)
C9 H9 0.9300
C9 N5 1.328(11)
C9 N6 1.343(11)
C10 C11 1.408(13)
C10 C15 1.388(13)
C10 C16 1.502(13)
C11 H11 0.9300
C11 C12 1.389(13)
C12 C13 1.366(13)
C12 C17 1.509(12)
C13 H13 0.9300
C13 C14 1.406(13)
C14 C15 1.382(13)
C14 C18 1.507(13)
C15 H15 0.9300
C16 H16A 0.9700
C16 H16B 0.9700
C16 N2 1.490(12)
C17 H17A 0.9700
C17 H17B 0.9700
C17 N5 1.494(11)
C18 H18A 0.9700
C18 H18B 0.9700
C18 N3 1.476(11)
C19 C20 1.419(13)
C19 C24 1.403(13)
C19 C26 1.495(13)
C20 C21 1.398(13)
C20 C27 1.519(13)
C21 C22 1.424(13)
C21 C28 1.506(13)
C22 C23 1.423(13)
C22 C29 1.507(14)
C23 C24 1.383(13)
C23 C30 1.540(12)
C24 C31 1.521(14)
C26 H26A 0.9700
C26 H26B 0.9700
C26 N1 1.491(11)
C27 H27A 0.9600
C27 H27B 0.9600
C27 H27C 0.9600
C28 H28A 0.9700
C28 H28B 0.9700
C28 N4 1.497(11)
C29 H29A 0.9600
C29 H29B 0.9600
C29 H29C 0.9600
C30 H30A 0.9700
C30 H30B 0.9700
C30 N6 1.446(10)
C31 H31A 0.9600
C31 H31B 0.9600
C31 H31C 0.9600
O2 H2A 0.90(3)
O2 H2B 0.91(3)
O1 H1A 0.9106
O1 H1B 0.8972
O3 H3A 0.8919
O3 H3B 0.9607
